data_8102709
loop_
_publ_author_name
'Guo-Dong Tang'
'Jian-Ying Zhao'
'Zheng-Jing Jiang'

_publ_section_title
;
 Crystal structure of benzyltriethylammonium
 catena-(tetrakis-m2-sulfido)silver(I)-tungsten(VI), [C13H22N][AgWS4]
;
_journal_issue 2
_journal_name_full 'Zeitschrift f\"ur Kristallographie - New Crystal Structures'
_journal_page_first 396
_journal_volume 225
_journal_year 2010
_chemical_formula_sum 'C13 H22 Ag I0 N O0 S4 W'
_chemical_formula_weight 612.28
_space_group_IT_number 96
_symmetry_cell_setting tetragonal
_symmetry_Int_Tables_number 96
_symmetry_space_group_name_Hall 'P 4nw 2abw'
_symmetry_space_group_name_H-M 'P 43 21 2'
_atom_sites_solution_hydrogens geom
_atom_sites_solution_primary direct
_atom_sites_solution_secondary difmap
_audit_creation_method SHELXL-97
_cell_angle_alpha 90.00
_cell_angle_beta 90.00
_cell_angle_gamma 90.00
_cell_formula_units_Z 8
_cell_length_a 11.1942(7)
_cell_length_b 11.1942(7)
_cell_length_c 29.877(4)
_cell_measurement_reflns_used 4758
_cell_measurement_temperature 296(2)
_cell_measurement_theta_max 27.19
_cell_measurement_theta_min 1.94
_cell_volume 3743.9(6)
_computing_cell_refinement 'Bruker SMART'
_computing_data_collection 'Bruker SMART'
_computing_data_reduction 'Bruker SMART'
_computing_molecular_graphics 'Bruker SHELXTL'
_computing_publication_material 'Bruker SHELXTL'
_computing_structure_refinement 'Bruker SHELXTL'
_computing_structure_solution 'Bruker SHELXTL'
_diffrn_ambient_temperature 296(2)
_diffrn_measured_fraction_theta_full 0.960
_diffrn_measured_fraction_theta_max 0.960
_diffrn_measurement_device_type 'CCD area detector'
_diffrn_measurement_method 'phi and omega scans'
_diffrn_radiation_monochromator graphite
_diffrn_radiation_source 'fine-focus sealed tube'
_diffrn_radiation_type MoK\a
_diffrn_radiation_wavelength 0.71073
_diffrn_reflns_av_R_equivalents 0.0677
_diffrn_reflns_av_sigmaI/netI 0.0561
_diffrn_reflns_limit_h_max 13
_diffrn_reflns_limit_h_min -14
_diffrn_reflns_limit_k_max 14
_diffrn_reflns_limit_k_min -12
_diffrn_reflns_limit_l_max 32
_diffrn_reflns_limit_l_min -38
_diffrn_reflns_number 23680
_diffrn_reflns_theta_full 27.19
_diffrn_reflns_theta_max 27.19
_diffrn_reflns_theta_min 1.94
_exptl_absorpt_coefficient_mu 7.622
_exptl_absorpt_correction_T_max 0.5161
_exptl_absorpt_correction_T_min 0.1505
_exptl_absorpt_correction_type multi-scan
_exptl_absorpt_process_details 'Jacobson, R. (1998) Private communication'
_exptl_crystal_colour 'light yellow'
_exptl_crystal_density_diffrn 2.172
_exptl_crystal_density_method 'not measured'
_exptl_crystal_description block
_exptl_crystal_F_000 2336
_exptl_crystal_size_max 0.40
_exptl_crystal_size_mid 0.20
_exptl_crystal_size_min 0.10
_refine_diff_density_max 0.742
_refine_diff_density_min -0.643
_refine_diff_density_rms 0.154
_refine_ls_abs_structure_details 'Flack H D (1983), Acta Cryst. A39, 876-881'
_refine_ls_abs_structure_Flack -0.011(8)
_refine_ls_extinction_coef 0.00032(4)
_refine_ls_extinction_expression Fc^*^=kFc[1+0.001xFc^2^\l^3^/sin(2\q)]^-1/4^
_refine_ls_extinction_method SHELXL
_refine_ls_goodness_of_fit_ref 1.025
_refine_ls_hydrogen_treatment conr
_refine_ls_matrix_type full
_refine_ls_number_parameters 185
_refine_ls_number_reflns 3931
_refine_ls_number_restraints 0
_refine_ls_restrained_S_all 1.025
_refine_ls_R_factor_all 0.0420
_refine_ls_R_factor_gt 0.0335
_refine_ls_shift/su_max 0.001
_refine_ls_shift/su_mean 0.000
_refine_ls_structure_factor_coef Fsqd
_refine_ls_weighting_details 'calc w=1/[\s^2^(Fo^2^)+(0.0218P)^2^+0.0000P] where P=(Fo^2^+2Fc^2^)/3'
_refine_ls_weighting_scheme calc
_refine_ls_wR_factor_gt 0.0626
_refine_ls_wR_factor_ref 0.0648
_reflns_number_gt 3448
_reflns_number_total 3931
_reflns_threshold_expression >2sigma(I)
_cod_data_source_file 1267-2985.cff
_cod_data_source_block 1
_cod_depositor_comments
;
The following automatic conversions were performed:
'_symmetry_cell_setting' value 'Tetragonal' changed to 'tetragonal'
according to '/home/saulius/struct/CIF-dictionaries/cif_core.dic'
dictionary named 'cif_core.dic' version 2.4.1 from 2010-06-29.

Automatic conversion script
Id: cif_fix_enum 1555 2011-01-17 13:19:09Z saulius 
;
_cod_original_cell_volume 3743.9(5)
_cod_original_sg_symbol_Hall 'P 4nw 2abw '
_cod_database_code 8102709

loop_
_symmetry_equiv_pos_as_xyz
'x, y, z'
'-x, -y, z+1/2'
'-y+1/2, x+1/2, z+3/4'
'y+1/2, -x+1/2, z+1/4'
'-x+1/2, y+1/2, -z+3/4'
'x+1/2, -y+1/2, -z+1/4'
'y, x, -z'
'-y, -x, -z+1/2'

loop_
_atom_site_label
_atom_site_type_symbol
_atom_site_fract_x
_atom_site_fract_y
_atom_site_fract_z
_atom_site_U_iso_or_equiv
_atom_site_adp_type
_atom_site_occupancy
_atom_site_symmetry_multiplicity
_atom_site_calc_flag
_atom_site_refinement_flags
_atom_site_disorder_assembly
_atom_site_disorder_group
W1 W 0.52480(2) 0.21176(2) 0.112525(9) 0.02602(9) Uani 1 1 d . . .
Ag2 Ag 0.26351(5) 0.22020(7) 0.10830(2) 0.05405(19) Uani 1 1 d . . .
S4 S 0.68549(17) 0.12580(17) 0.08492(6) 0.0346(5) Uani 1 1 d . . .
S3 S 0.41582(16) 0.07100(16) 0.14371(6) 0.0348(5) Uani 1 1 d . . .
S2 S 0.42983(17) 0.2965(2) 0.05653(6) 0.0395(5) Uani 1 1 d . . .
S1 S 0.56274(19) 0.34992(18) 0.16372(7) 0.0420(5) Uani 1 1 d . . .
C6 C 0.4950(6) 0.7361(6) 0.0744(2) 0.0304(17) Uani 1 1 d . . .
C7 C 0.3690(7) 0.7758(7) 0.0845(2) 0.0325(17) Uani 1 1 d . . .
H7A H 0.3727 0.8559 0.0968 0.039 Uiso 1 1 calc R . .
H7B H 0.3374 0.7241 0.1077 0.039 Uiso 1 1 calc R . .
C12 C 0.2642(7) 0.6483(6) 0.0277(2) 0.0361(19) Uani 1 1 d . . .
H12A H 0.2180 0.6516 0.0003 0.043 Uiso 1 1 calc R . .
H12B H 0.3424 0.6167 0.0203 0.043 Uiso 1 1 calc R . .
N26 N 0.2797(5) 0.7767(5) 0.04564(16) 0.0273(13) Uani 1 1 d . . .
C1 C 0.5264(8) 0.6152(7) 0.0749(2) 0.043(2) Uani 1 1 d . . .
H1 H 0.4686 0.5579 0.0812 0.052 Uiso 1 1 calc R . .
C4 C 0.6983(8) 0.7850(8) 0.0582(2) 0.046(2) Uani 1 1 d . . .
H4 H 0.7567 0.8423 0.0528 0.055 Uiso 1 1 calc R . .
C3 C 0.7279(8) 0.6662(8) 0.0577(3) 0.048(2) Uani 1 1 d . . .
H3 H 0.8062 0.6435 0.0517 0.058 Uiso 1 1 calc R . .
C9 C 0.3402(8) 0.9799(7) 0.0151(3) 0.053(2) Uani 1 1 d . . .
H9A H 0.2643 1.0115 0.0242 0.079 Uiso 1 1 calc R . .
H9B H 0.3659 1.0194 -0.0118 0.079 Uiso 1 1 calc R . .
H9C H 0.3979 0.9929 0.0383 0.079 Uiso 1 1 calc R . .
C5 C 0.5845(7) 0.8193(7) 0.0665(2) 0.040(2) Uani 1 1 d . . .
H5 H 0.5658 0.9002 0.0668 0.048 Uiso 1 1 calc R . .
C8 C 0.3284(7) 0.8486(6) 0.0064(2) 0.0332(19) Uani 1 1 d . . .
H8A H 0.4063 0.8172 -0.0016 0.040 Uiso 1 1 calc R . .
H8B H 0.2761 0.8371 -0.0192 0.040 Uiso 1 1 calc R . .
C2 C 0.6425(8) 0.5799(8) 0.0660(3) 0.049(2) Uani 1 1 d . . .
H2 H 0.6627 0.4994 0.0657 0.059 Uiso 1 1 calc R . .
C10 C 0.1646(7) 0.8279(7) 0.0636(3) 0.039(2) Uani 1 1 d . . .
H10A H 0.1383 0.7789 0.0885 0.047 Uiso 1 1 calc R . .
H10B H 0.1805 0.9073 0.0752 0.047 Uiso 1 1 calc R . .
C13 C 0.2036(8) 0.5625(7) 0.0597(3) 0.058(2) Uani 1 1 d . . .
H13A H 0.2465 0.5608 0.0875 0.086 Uiso 1 1 calc R . .
H13B H 0.2027 0.4839 0.0468 0.086 Uiso 1 1 calc R . .
H13C H 0.1230 0.5883 0.0650 0.086 Uiso 1 1 calc R . .
C11 C 0.0645(8) 0.8360(8) 0.0301(3) 0.061(3) Uani 1 1 d . . .
H11A H 0.0884 0.8864 0.0057 0.091 Uiso 1 1 calc R . .
H11B H -0.0050 0.8690 0.0443 0.091 Uiso 1 1 calc R . .
H11C H 0.0463 0.7576 0.0190 0.091 Uiso 1 1 calc R . .

loop_
_atom_site_aniso_label
_atom_site_aniso_U_11
_atom_site_aniso_U_22
_atom_site_aniso_U_33
_atom_site_aniso_U_23
_atom_site_aniso_U_13
_atom_site_aniso_U_12
W1 0.02292(15) 0.02529(16) 0.02987(14) -0.00037(13) 0.00147(12) -0.00238(13)
Ag2 0.0271(3) 0.0651(5) 0.0700(4) -0.0100(4) 0.0037(3) 0.0031(3)
S4 0.0309(11) 0.0339(11) 0.0389(10) -0.0010(9) 0.0058(8) 0.0035(9)
S3 0.0330(11) 0.0318(10) 0.0396(11) 0.0031(9) 0.0028(9) -0.0062(8)
S2 0.0356(11) 0.0433(12) 0.0395(10) 0.0102(10) -0.0002(8) 0.0022(10)
S1 0.0378(12) 0.0379(12) 0.0503(12) -0.0143(10) 0.0041(10) -0.0072(9)
C6 0.030(4) 0.035(4) 0.027(3) -0.002(3) -0.006(3) 0.007(3)
C7 0.049(5) 0.030(4) 0.019(3) -0.005(3) 0.000(3) -0.007(4)
C12 0.039(5) 0.038(4) 0.031(4) -0.005(3) -0.002(4) -0.002(4)
N26 0.031(3) 0.029(3) 0.022(3) -0.005(2) 0.003(3) 0.001(3)
C1 0.051(5) 0.040(5) 0.039(4) 0.010(4) -0.014(4) -0.004(5)
C4 0.041(5) 0.050(5) 0.047(5) 0.009(4) -0.005(4) -0.005(5)
C3 0.042(5) 0.065(6) 0.038(5) -0.001(4) -0.009(4) 0.014(5)
C9 0.073(7) 0.041(5) 0.044(5) 0.011(4) -0.010(4) -0.010(5)
C5 0.046(6) 0.038(5) 0.036(4) 0.003(4) -0.009(4) -0.006(4)
C8 0.046(5) 0.029(4) 0.025(4) 0.004(3) 0.003(3) 0.000(3)
C2 0.057(6) 0.037(5) 0.053(5) 0.001(4) -0.018(5) 0.003(4)
C10 0.036(5) 0.041(5) 0.041(4) -0.006(4) 0.007(4) 0.004(4)
C13 0.060(6) 0.043(5) 0.070(6) 0.001(4) -0.001(5) -0.017(5)
C11 0.050(6) 0.059(6) 0.074(6) -0.008(5) 0.002(5) 0.012(5)

loop_
_atom_type_symbol
_atom_type_description
_atom_type_scat_dispersion_real
_atom_type_scat_dispersion_imag
_atom_type_scat_source
C C 0.0033 0.0016 'International Tables Vol C Tables 4.2.6.8 and 6.1.1.4'
H H 0.0000 0.0000 'International Tables Vol C Tables 4.2.6.8 and 6.1.1.4'
N N 0.0061 0.0033 'International Tables Vol C Tables 4.2.6.8 and 6.1.1.4'
O O 0.0106 0.0060 'International Tables Vol C Tables 4.2.6.8 and 6.1.1.4'
S S 0.1246 0.1234 'International Tables Vol C Tables 4.2.6.8 and 6.1.1.4'
Ag Ag -0.8971 1.1015 'International Tables Vol C Tables 4.2.6.8 and 6.1.1.4'
I I -0.4742 1.8119 'International Tables Vol C Tables 4.2.6.8 and 6.1.1.4'
W W -0.8490 6.8722 'International Tables Vol C Tables 4.2.6.8 and 6.1.1.4'

loop_
_geom_angle_atom_site_label_1
_geom_angle_atom_site_label_2
_geom_angle_atom_site_label_3
_geom_angle
_geom_angle_site_symmetry_1
_geom_angle_site_symmetry_3
_geom_angle_publ_flag
S2 W1 S3 111.31(7) . . ?
S2 W1 S4 107.40(7) . . ?
S3 W1 S4 107.39(7) . . ?
S2 W1 S1 108.46(8) . . ?
S3 W1 S1 108.29(7) . . ?
S4 W1 S1 114.03(7) . . ?
S2 W1 Ag2 123.97(6) . 6 ?
S3 W1 Ag2 124.71(5) . 6 ?
S4 W1 Ag2 58.43(5) . 6 ?
S1 W1 Ag2 55.60(6) . 6 ?
S2 W1 Ag2 58.01(5) . . ?
S3 W1 Ag2 59.17(5) . . ?
S4 W1 Ag2 144.51(5) . . ?
S1 W1 Ag2 101.45(6) . . ?
Ag2 W1 Ag2 157.033(11) 6 . ?
S1 Ag2 S2 127.25(7) 6_455 . ?
S1 Ag2 S4 94.57(6) 6_455 6_455 ?
S2 Ag2 S4 114.88(7) . 6_455 ?
S1 Ag2 S3 119.93(7) 6_455 . ?
S2 Ag2 S3 89.06(6) . . ?
S4 Ag2 S3 112.54(6) 6_455 . ?
S1 Ag2 W1 47.77(5) 6_455 6_455 ?
S2 Ag2 W1 139.36(5) . 6_455 ?
S4 Ag2 W1 46.81(4) 6_455 6_455 ?
S3 Ag2 W1 130.19(5) . 6_455 ?
S1 Ag2 W1 155.49(5) 6_455 . ?
S2 Ag2 W1 46.56(4) . . ?
S4 Ag2 W1 109.41(5) 6_455 . ?
S3 Ag2 W1 46.35(4) . . ?
W1 Ag2 W1 155.75(3) 6_455 . ?
W1 S4 Ag2 74.76(6) . 6 ?
W1 S3 Ag2 74.47(6) . . ?
W1 S2 Ag2 75.43(6) . . ?
W1 S1 Ag2 76.63(6) . 6 ?
C5 C6 C1 118.0(7) . . ?
C5 C6 C7 120.8(7) . . ?
C1 C6 C7 121.2(7) . . ?
C6 C7 N26 117.5(5) . . ?
C6 C7 H7A 107.9 . . ?
N26 C7 H7A 107.9 . . ?
C6 C7 H7B 107.9 . . ?
N26 C7 H7B 107.9 . . ?
H7A C7 H7B 107.2 . . ?
C13 C12 N26 115.0(6) . . ?
C13 C12 H12A 108.5 . . ?
N26 C12 H12A 108.5 . . ?
C13 C12 H12B 108.5 . . ?
N26 C12 H12B 108.5 . . ?
H12A C12 H12B 107.5 . . ?
C10 N26 C8 112.3(5) . . ?
C10 N26 C7 106.9(5) . . ?
C8 N26 C7 110.7(5) . . ?
C10 N26 C12 112.4(6) . . ?
C8 N26 C12 105.4(5) . . ?
C7 N26 C12 109.2(5) . . ?
C2 C1 C6 120.6(8) . . ?
C2 C1 H1 119.7 . . ?
C6 C1 H1 119.7 . . ?
C5 C4 C3 120.3(9) . . ?
C5 C4 H4 119.9 . . ?
C3 C4 H4 119.8 . . ?
C4 C3 C2 120.6(9) . . ?
C4 C3 H3 119.7 . . ?
C2 C3 H3 119.7 . . ?
C8 C9 H9A 109.5 . . ?
C8 C9 H9B 109.5 . . ?
H9A C9 H9B 109.5 . . ?
C8 C9 H9C 109.5 . . ?
H9A C9 H9C 109.5 . . ?
H9B C9 H9C 109.5 . . ?
C4 C5 C6 121.4(8) . . ?
C4 C5 H5 119.3 . . ?
C6 C5 H5 119.3 . . ?
C9 C8 N26 114.6(6) . . ?
C9 C8 H8A 108.6 . . ?
N26 C8 H8A 108.6 . . ?
C9 C8 H8B 108.6 . . ?
N26 C8 H8B 108.6 . . ?
H8A C8 H8B 107.6 . . ?
C3 C2 C1 119.0(9) . . ?
C3 C2 H2 120.5 . . ?
C1 C2 H2 120.5 . . ?
C11 C10 N26 114.9(6) . . ?
C11 C10 H10A 108.5 . . ?
N26 C10 H10A 108.5 . . ?
C11 C10 H10B 108.5 . . ?
N26 C10 H10B 108.5 . . ?
H10A C10 H10B 107.5 . . ?
C12 C13 H13A 109.5 . . ?
C12 C13 H13B 109.5 . . ?
H13A C13 H13B 109.5 . . ?
C12 C13 H13C 109.5 . . ?
H13A C13 H13C 109.5 . . ?
H13B C13 H13C 109.5 . . ?
C10 C11 H11A 109.5 . . ?
C10 C11 H11B 109.5 . . ?
H11A C11 H11B 109.5 . . ?
C10 C11 H11C 109.5 . . ?
H11A C11 H11C 109.5 . . ?
H11B C11 H11C 109.5 . . ?

loop_
_geom_bond_atom_site_label_1
_geom_bond_atom_site_label_2
_geom_bond_distance
_geom_bond_site_symmetry_2
_geom_bond_publ_flag
W1 S2 2.1978(19) . ?
W1 S3 2.1999(18) . ?
W1 S4 2.2003(19) . ?
W1 S1 2.216(2) . ?
W1 Ag2 2.9121(7) 6 ?
W1 Ag2 2.9292(7) . ?
Ag2 S1 2.470(2) 6_455 ?
Ag2 S2 2.567(2) . ?
Ag2 S4 2.572(2) 6_455 ?
Ag2 S3 2.611(2) . ?
Ag2 W1 2.9121(7) 6_455 ?
S4 Ag2 2.572(2) 6 ?
S1 Ag2 2.470(2) 6 ?
C6 C5 1.388(10) . ?
C6 C1 1.399(10) . ?
C6 C7 1.509(9) . ?
C7 N26 1.532(8) . ?
C7 H7A 0.9700 . ?
C7 H7B 0.9700 . ?
C12 C13 1.515(10) . ?
C12 N26 1.543(8) . ?
C12 H12A 0.9700 . ?
C12 H12B 0.9700 . ?
N26 C10 1.508(9) . ?
N26 C8 1.524(8) . ?
C1 C2 1.384(11) . ?
C1 H1 0.9300 . ?
C4 C5 1.354(11) . ?
C4 C3 1.370(12) . ?
C4 H4 0.9300 . ?
C3 C2 1.382(11) . ?
C3 H3 0.9300 . ?
C9 C8 1.498(10) . ?
C9 H9A 0.9600 . ?
C9 H9B 0.9600 . ?
C9 H9C 0.9600 . ?
C5 H5 0.9300 . ?
C8 H8A 0.9700 . ?
C8 H8B 0.9700 . ?
C2 H2 0.9300 . ?
C10 C11 1.506(11) . ?
C10 H10A 0.9700 . ?
C10 H10B 0.9700 . ?
C13 H13A 0.9600 . ?
C13 H13B 0.9600 . ?
C13 H13C 0.9600 . ?
C11 H11A 0.9600 . ?
C11 H11B 0.9600 . ?
C11 H11C 0.9600 . ?

loop_
_geom_torsion_atom_site_label_1
_geom_torsion_atom_site_label_2
_geom_torsion_atom_site_label_3
_geom_torsion_atom_site_label_4
_geom_torsion
_geom_torsion_site_symmetry_1
_geom_torsion_site_symmetry_2
_geom_torsion_site_symmetry_3
_geom_torsion_site_symmetry_4
_geom_torsion_publ_flag
S2 W1 Ag2 S1 86.14(15) . . . 6_455 ?
S3 W1 Ag2 S1 -64.53(15) . . . 6_455 ?
S4 W1 Ag2 S1 11.74(18) . . . 6_455 ?
S1 W1 Ag2 S1 -169.12(10) . . . 6_455 ?
Ag2 W1 Ag2 S1 -171.47(14) 6 . . 6_455 ?
S3 W1 Ag2 S2 -150.67(9) . . . . ?
S4 W1 Ag2 S2 -74.40(12) . . . . ?
S1 W1 Ag2 S2 104.74(9) . . . . ?
Ag2 W1 Ag2 S2 102.39(7) 6 . . . ?
S2 W1 Ag2 S4 -106.30(9) . . . 6_455 ?
S3 W1 Ag2 S4 103.04(8) . . . 6_455 ?
S4 W1 Ag2 S4 179.30(5) . . . 6_455 ?
S1 W1 Ag2 S4 -1.55(8) . . . 6_455 ?
Ag2 W1 Ag2 S4 -3.90(6) 6 . . 6_455 ?
S2 W1 Ag2 S3 150.67(9) . . . . ?
S4 W1 Ag2 S3 76.27(11) . . . . ?
S1 W1 Ag2 S3 -104.59(8) . . . . ?
Ag2 W1 Ag2 S3 -106.94(6) 6 . . . ?
S2 W1 Ag2 W1 -116.26(10) . . . 6_455 ?
S3 W1 Ag2 W1 93.07(9) . . . 6_455 ?
S4 W1 Ag2 W1 169.34(10) . . . 6_455 ?
S1 W1 Ag2 W1 -11.52(9) . . . 6_455 ?
Ag2 W1 Ag2 W1 -13.87(7) 6 . . 6_455 ?
S2 W1 S4 Ag2 119.65(7) . . . 6 ?
S3 W1 S4 Ag2 -120.52(6) . . . 6 ?
S1 W1 S4 Ag2 -0.55(8) . . . 6 ?
Ag2 W1 S4 Ag2 178.53(5) . . . 6 ?
S2 W1 S3 Ag2 -26.49(8) . . . . ?
S4 W1 S3 Ag2 -143.78(6) . . . . ?
S1 W1 S3 Ag2 92.66(7) . . . . ?
Ag2 W1 S3 Ag2 152.99(2) 6 . . . ?
S1 Ag2 S3 W1 154.40(7) 6_455 . . . ?
S2 Ag2 S3 W1 20.84(6) . . . . ?
S4 Ag2 S3 W1 -95.82(7) 6_455 . . . ?
W1 Ag2 S3 W1 -147.54(4) 6_455 . . . ?
S3 W1 S2 Ag2 26.84(8) . . . . ?
S4 W1 S2 Ag2 144.13(6) . . . . ?
S1 W1 S2 Ag2 -92.19(7) . . . . ?
Ag2 W1 S2 Ag2 -152.64(2) 6 . . . ?
S1 Ag2 S2 W1 -148.67(7) 6_455 . . . ?
S4 Ag2 S2 W1 93.75(7) 6_455 . . . ?
S3 Ag2 S2 W1 -20.76(6) . . . . ?
W1 Ag2 S2 W1 145.57(5) 6_455 . . . ?
S2 W1 S1 Ag2 -119.04(7) . . . 6 ?
S3 W1 S1 Ag2 120.04(6) . . . 6 ?
S4 W1 S1 Ag2 0.57(9) . . . 6 ?
Ag2 W1 S1 Ag2 -178.89(3) . . . 6 ?
C5 C6 C7 N26 97.6(8) . . . . ?
C1 C6 C7 N26 -85.4(8) . . . . ?
C6 C7 N26 C10 -175.9(6) . . . . ?
C6 C7 N26 C8 -53.3(8) . . . . ?
C6 C7 N26 C12 62.3(8) . . . . ?
C13 C12 N26 C10 -51.0(8) . . . . ?
C13 C12 N26 C8 -173.6(7) . . . . ?
C13 C12 N26 C7 67.4(8) . . . . ?
C5 C6 C1 C2 -2.3(11) . . . . ?
C7 C6 C1 C2 -179.4(7) . . . . ?
C5 C4 C3 C2 -0.6(13) . . . . ?
C3 C4 C5 C6 -0.3(12) . . . . ?
C1 C6 C5 C4 1.7(11) . . . . ?
C7 C6 C5 C4 178.8(6) . . . . ?
C10 N26 C8 C9 52.1(8) . . . . ?
C7 N26 C8 C9 -67.3(8) . . . . ?
C12 N26 C8 C9 174.8(6) . . . . ?
C4 C3 C2 C1 0.0(13) . . . . ?
C6 C1 C2 C3 1.4(12) . . . . ?
C8 N26 C10 C11 58.6(8) . . . . ?
C7 N26 C10 C11 -179.9(6) . . . . ?
C12 N26 C10 C11 -60.0(8) . . . . ?
